data_8106969
loop_
_publ_author_name
'Al-Alshaikh, Monirah A.'
'Ghabbour, Hazem A.'
'Abdelbaky, Mohammed S. M.'
'Garc\'ia-Granda, Santiago'
'El-Emam, Ali A.'

_publ_section_title
;
 Crystal structure of
 6-(2-fluorophenyl)-3-phenyl-[1,2,4]-triazolo[3,4-b][1,3,4]thiadiazole,
 C15H9FN4S
;
_journal_issue 2
_journal_name_full 'Zeitschrift f\"ur Kristallographie - New Crystal Structures'
_journal_page_first 661
_journal_page_last 663
_journal_paper_doi 10.1515/ncrs-2015-0236
_journal_volume 231
_journal_year 2016
_chemical_absolute_configuration unk
_chemical_formula_moiety 'C15 H9 F N4 S'
_chemical_formula_sum 'C15 H9 F N4 S'
_chemical_formula_weight 296.32
_space_group_IT_number 33
_space_group_name_Hall 'P 2c -2n'
_space_group_name_H-M_alt 'P n a 21'
_symmetry_cell_setting orthorhombic
_symmetry_space_group_name_Hall 'P 2c -2n'
_symmetry_space_group_name_H-M 'P n a 21'
_atom_sites_solution_hydrogens geom
_atom_sites_solution_primary direct
_atom_sites_solution_secondary difmap
_cell_angle_alpha 90
_cell_angle_beta 90
_cell_angle_gamma 90
_cell_formula_units_Z 4
_cell_length_a 18.9361(2)
_cell_length_b 11.52480(10)
_cell_length_c 6.01420(10)
_cell_measurement_reflns_used 5828
_cell_measurement_temperature 100.00(14)
_cell_measurement_theta_max 70.28
_cell_measurement_theta_min 4.468
_cell_volume 1312.51(3)
_computing_cell_refinement
;
        CrysAlisPro, Agilent Technologies,
        Version 1.171.37.34 (release 22-05-2014 CrysAlis171 .NET)
        (compiled May 22 2014,16:03:01)
;
_computing_data_collection
;
        CrysAlisPro, Agilent Technologies,
        Version 1.171.37.34 (release 22-05-2014 CrysAlis171 .NET)
        (compiled May 22 2014,16:03:01)
;
_computing_data_reduction
;
        CrysAlisPro, Agilent Technologies,
        Version 1.171.37.34 (release 22-05-2014 CrysAlis171 .NET)
        (compiled May 22 2014,16:03:01)
;
_computing_structure_refinement 'SHELXL-97 (Sheldrick, 1997)'
_computing_structure_solution 'SHELXS-97 (Sheldrick, 1990)'
_diffrn_ambient_temperature 100.00(14)
_diffrn_detector 'CCD plate'
_diffrn_detector_area_resol_mean 10.2673
_diffrn_measured_fraction_theta_full 1
_diffrn_measured_fraction_theta_max 0.993
_diffrn_measurement_device 'four-circle diffractometer'
_diffrn_measurement_device_type 'Xcalibur, Ruby, Gemini'
_diffrn_measurement_method '\w scans'
_diffrn_orient_matrix_UB_11 0.0528709
_diffrn_orient_matrix_UB_12 -0.096764
_diffrn_orient_matrix_UB_13 0.0593087
_diffrn_orient_matrix_UB_21 -0.060888
_diffrn_orient_matrix_UB_22 -0.0885663
_diffrn_orient_matrix_UB_23 0.0076919
_diffrn_orient_matrix_UB_31 0.0107169
_diffrn_orient_matrix_UB_32 -0.0257426
_diffrn_orient_matrix_UB_33 -0.2490902
_diffrn_radiation_monochromator graphite
_diffrn_radiation_probe x-ray
_diffrn_radiation_type CuK\a
_diffrn_radiation_wavelength 1.54184
_diffrn_reflns_av_R_equivalents 0.0248
_diffrn_reflns_av_unetI/netI 0.0225
_diffrn_reflns_limit_h_max 23
_diffrn_reflns_limit_h_min -22
_diffrn_reflns_limit_k_max 13
_diffrn_reflns_limit_k_min -14
_diffrn_reflns_limit_l_max 5
_diffrn_reflns_limit_l_min -7
_diffrn_reflns_number 6872
_diffrn_reflns_theta_full 67.5
_diffrn_reflns_theta_max 70.47
_diffrn_reflns_theta_min 4.49
_diffrn_source 'Enhance (Cu) X-ray Source'
_exptl_absorpt_coefficient_mu 2.29
_exptl_absorpt_correction_T_max 0.715
_exptl_absorpt_correction_T_min 0.656
_exptl_absorpt_correction_type multi-scan
_exptl_absorpt_process_details
;
        CrysAlisPro, Agilent Technologies,
        Version 1.171.37.34 (release 22-05-2014 CrysAlis171 .NET)
        (compiled May 22 2014,16:03:01)
        Empirical absorption correction using spherical harmonics,
 implemented in SCALE3 ABSPACK scaling algorithm.
;
_exptl_crystal_colour colourless
_exptl_crystal_density_diffrn 1.5
_exptl_crystal_density_method 'not measured'
_exptl_crystal_description prism
_exptl_crystal_F_000 608
_exptl_crystal_size_max 0.3504
_exptl_crystal_size_mid 0.1714
_exptl_crystal_size_min 0.1467
_refine_diff_density_max 0.251
_refine_diff_density_min -0.221
_refine_diff_density_rms 0.039
_refine_ls_abs_structure_details 'Flack H D (1983), Acta Cryst. A39, 876-881'
_refine_ls_abs_structure_Flack 0.013(16)
_refine_ls_extinction_method none
_refine_ls_goodness_of_fit_ref 1.055
_refine_ls_hydrogen_treatment constr
_refine_ls_matrix_type full
_refine_ls_number_parameters 190
_refine_ls_number_reflns 2071
_refine_ls_number_restraints 1
_refine_ls_restrained_S_all 1.054
_refine_ls_R_factor_all 0.0267
_refine_ls_R_factor_gt 0.0263
_refine_ls_shift/su_max 0
_refine_ls_shift/su_mean 0
_refine_ls_structure_factor_coef Fsqd
_refine_ls_weighting_details 'calc w=1/[\s^2^(Fo^2^)+(0.0447P)^2^+0.2957P] where P=(Fo^2^+2Fc^2^)/3'
_refine_ls_weighting_scheme calc
_refine_ls_wR_factor_gt 0.0702
_refine_ls_wR_factor_ref 0.0706
_reflns_number_gt 2044
_reflns_number_total 2510
_reflns_threshold_expression >2sigma(I)
_cod_data_source_file suppl_ncrs-2015-0236_suppl.cif
_cod_data_source_block tt1
_cod_database_code 8106969

loop_
_symmetry_equiv_pos_as_xyz
'x, y, z'
'-x, -y, z+1/2'
'-x+1/2, y+1/2, z+1/2'
'x+1/2, -y+1/2, z'

loop_
_atom_site_label
_atom_site_type_symbol
_atom_site_fract_x
_atom_site_fract_y
_atom_site_fract_z
_atom_site_U_iso_or_equiv
_atom_site_adp_type
_atom_site_occupancy
_atom_site_symmetry_multiplicity
_atom_site_calc_flag
_atom_site_refinement_flags
_atom_site_disorder_assembly
_atom_site_disorder_group
S1 S 0.22196(2) 0.39409(3) 0.17939(9) 0.02415(12) Uani 1 1 d . . .
F1 F 0.20979(6) 0.52476(10) -0.2014(2) 0.0352(3) Uani 1 1 d . . .
N3 N 0.32725(7) 0.29926(12) 0.3665(3) 0.0207(3) Uani 1 1 d . . .
N4 N 0.35789(7) 0.35131(11) 0.1858(3) 0.0212(3) Uani 1 1 d . . .
N1 N 0.29497(7) 0.21149(12) 0.6688(3) 0.0249(3) Uani 1 1 d . . .
N2 N 0.23441(8) 0.25974(13) 0.5748(3) 0.0259(3) Uani 1 1 d . . .
C12 C 0.29762(13) 0.59115(16) -0.4444(4) 0.0348(5) Uani 1 1 d . . .
H12 H 0.2635 0.6295 -0.528 0.042 Uiso 1 1 calc R . .
C10 C 0.32733(10) 0.47033(14) -0.1265(3) 0.0236(4) Uani 1 1 d . . .
C5 C 0.50619(12) 0.10906(17) 0.8405(4) 0.0345(5) Uani 1 1 d . . .
H5 H 0.5152 0.0662 0.9684 0.041 Uiso 1 1 calc R . .
C13 C 0.36754(14) 0.59574(17) -0.5047(4) 0.0393(6) Uani 1 1 d . . .
H13 H 0.3812 0.6383 -0.6289 0.047 Uiso 1 1 calc R . .
C15 C 0.39790(11) 0.47501(17) -0.1939(4) 0.0309(4) Uani 1 1 d . . .
H15 H 0.432 0.4358 -0.112 0.037 Uiso 1 1 calc R . .
C11 C 0.27887(10) 0.52890(15) -0.2584(4) 0.0280(5) Uani 1 1 d . . .
C7 C 0.35023(10) 0.23545(15) 0.5453(3) 0.0227(4) Uani 1 1 d . . .
C2 C 0.47934(10) 0.23412(18) 0.4558(4) 0.0302(4) Uani 1 1 d . . .
H2 H 0.4707 0.2752 0.3255 0.036 Uiso 1 1 calc R . .
C8 C 0.25608(9) 0.31142(15) 0.3954(3) 0.0230(4) Uani 1 1 d . . .
C6 C 0.43706(11) 0.13837(17) 0.7867(4) 0.0299(4) Uani 1 1 d . . .
H6 H 0.4001 0.1159 0.879 0.036 Uiso 1 1 calc R . .
C1 C 0.42331(10) 0.20183(14) 0.5933(4) 0.0242(4) Uani 1 1 d . . .
C3 C 0.54796(11) 0.20482(18) 0.5141(4) 0.0347(5) Uani 1 1 d . . .
H3 H 0.5853 0.2271 0.423 0.042 Uiso 1 1 calc R . .
C4 C 0.56146(10) 0.14273(16) 0.7067(4) 0.0336(5) Uani 1 1 d . . .
H4 H 0.6076 0.1239 0.7454 0.04 Uiso 1 1 calc R . .
C14 C 0.41772(12) 0.53698(19) -0.3806(4) 0.0395(5) Uani 1 1 d . . .
H14 H 0.4649 0.5392 -0.4229 0.047 Uiso 1 1 calc R . .
C9 C 0.30898(9) 0.40430(14) 0.0730(3) 0.0215(4) Uani 1 1 d . . .

loop_
_atom_site_aniso_label
_atom_site_aniso_U_11
_atom_site_aniso_U_22
_atom_site_aniso_U_33
_atom_site_aniso_U_23
_atom_site_aniso_U_13
_atom_site_aniso_U_12
S1 0.0203(2) 0.0243(2) 0.0278(2) -0.0002(2) -0.0020(2) 0.00035(14)
F1 0.0355(6) 0.0347(6) 0.0354(7) -0.0024(5) -0.0101(5) 0.0103(5)
N3 0.0216(7) 0.0203(6) 0.0201(8) 0.0000(6) 0.0010(7) -0.0016(6)
N4 0.0241(7) 0.0211(6) 0.0184(7) 0.0000(7) 0.0000(8) -0.0016(5)
N1 0.0273(7) 0.0224(6) 0.0250(8) 0.0000(7) 0.0043(8) -0.0034(5)
N2 0.0275(8) 0.0250(7) 0.0252(9) -0.0001(7) 0.0004(8) -0.0038(6)
C12 0.0622(14) 0.0189(8) 0.0234(11) -0.0028(8) -0.0143(11) 0.0032(9)
C10 0.0314(10) 0.0186(7) 0.0208(10) -0.0013(7) -0.0054(8) -0.0038(7)
C5 0.0447(12) 0.0300(10) 0.0289(11) 0.0051(8) -0.0127(10) 0.0049(8)
C13 0.0684(16) 0.0265(10) 0.0230(10) 0.0035(8) -0.0029(11) -0.0145(10)
C15 0.0323(10) 0.0341(10) 0.0263(11) 0.0050(8) -0.0042(8) -0.0076(8)
C11 0.0374(11) 0.0195(8) 0.0272(12) -0.0057(7) -0.0095(9) 0.0018(7)
C7 0.0295(10) 0.0175(8) 0.0209(9) 0.0001(7) -0.0012(8) -0.0016(7)
C2 0.0283(10) 0.0327(9) 0.0296(10) 0.0091(8) -0.0001(9) 0.0030(8)
C8 0.0207(8) 0.0206(8) 0.0278(10) -0.0028(8) 0.0002(8) -0.0015(7)
C6 0.0356(11) 0.0278(9) 0.0263(10) 0.0035(8) 0.0013(9) -0.0001(8)
C1 0.0277(9) 0.0201(8) 0.0250(9) -0.0022(7) -0.0024(8) -0.0004(7)
C3 0.0262(10) 0.0378(10) 0.0402(13) 0.0042(10) -0.0008(10) 0.0023(8)
C4 0.0296(9) 0.0313(9) 0.0398(12) -0.0024(9) -0.0101(10) 0.0044(7)
C14 0.0447(12) 0.0439(11) 0.0300(13) 0.0048(9) 0.0037(10) -0.0159(10)
C9 0.0220(9) 0.0191(7) 0.0235(10) -0.0031(7) -0.0004(8) -0.0004(6)

loop_
_atom_type_symbol
_atom_type_description
_atom_type_scat_dispersion_real
_atom_type_scat_dispersion_imag
_atom_type_scat_source
C C 0.0181 0.0091 'International Tables Vol C Tables 4.2.6.8 and 6.1.1.4'
H H 0 0 'International Tables Vol C Tables 4.2.6.8 and 6.1.1.4'
N N 0.0311 0.018 'International Tables Vol C Tables 4.2.6.8 and 6.1.1.4'
F F 0.0727 0.0534 'International Tables Vol C Tables 4.2.6.8 and 6.1.1.4'
S S 0.3331 0.5567 'International Tables Vol C Tables 4.2.6.8 and 6.1.1.4'

loop_
_geom_angle_atom_site_label_1
_geom_angle_atom_site_label_2
_geom_angle_atom_site_label_3
_geom_angle
_geom_angle_site_symmetry_1
_geom_angle_site_symmetry_3
C8 S1 C9 87.73(9) . .
C8 N3 N4 118.28(15) . .
C8 N3 C7 105.54(15) . .
N4 N3 C7 136.15(15) . .
C9 N4 N3 108.51(14) . .
C7 N1 N2 110.01(16) . .
C8 N2 N1 105.06(15) . .
C13 C12 C11 118.9(2) . .
C11 C10 C15 116.56(18) . .
C11 C10 C9 124.39(18) . .
C15 C10 C9 119.04(17) . .
C4 C5 C6 120.8(2) . .
C12 C13 C14 120.0(2) . .
C14 C15 C10 121.0(2) . .
F1 C11 C12 118.29(18) . .
F1 C11 C10 118.48(18) . .
C12 C11 C10 123.2(2) . .
N1 C7 N3 107.65(16) . .
N1 C7 C1 125.84(18) . .
N3 C7 C1 126.50(17) . .
C3 C2 C1 119.8(2) . .
N2 C8 N3 111.74(16) . .
N2 C8 S1 139.08(15) . .
N3 C8 S1 109.17(13) . .
C5 C6 C1 119.7(2) . .
C2 C1 C6 119.38(18) . .
C2 C1 C7 122.05(18) . .
C6 C1 C7 118.54(18) . .
C4 C3 C2 120.6(2) . .
C5 C4 C3 119.62(19) . .
C15 C14 C13 120.3(2) . .
N4 C9 C10 120.19(17) . .
N4 C9 S1 116.30(15) . .
C10 C9 S1 123.49(14) . .

loop_
_geom_bond_atom_site_label_1
_geom_bond_atom_site_label_2
_geom_bond_distance
_geom_bond_site_symmetry_2
S1 C8 1.736(2) .
S1 C9 1.7716(19) .
F1 C11 1.353(2) .
N3 C8 1.366(2) .
N3 N4 1.370(2) .
N3 C7 1.374(2) .
N4 C9 1.300(2) .
N1 C7 1.313(2) .
N1 N2 1.394(2) .
N2 C8 1.299(3) .
C12 C13 1.374(4) .
C12 C11 1.375(3) .
C10 C11 1.388(3) .
C10 C15 1.397(3) .
C10 C9 1.463(3) .
C5 C4 1.376(3) .
C5 C6 1.390(3) .
C13 C14 1.385(3) .
C15 C14 1.382(3) .
C7 C1 1.466(3) .
C2 C3 1.387(3) .
C2 C1 1.396(3) .
C6 C1 1.399(3) .
C3 C4 1.385(3) .

loop_
_geom_torsion_atom_site_label_1
_geom_torsion_atom_site_label_2
_geom_torsion_atom_site_label_3
_geom_torsion_atom_site_label_4
_geom_torsion
_geom_torsion_site_symmetry_1
_geom_torsion_site_symmetry_2
_geom_torsion_site_symmetry_3
_geom_torsion_site_symmetry_4
C8 N3 N4 C9 -0.2(2) . . . .
C7 N3 N4 C9 -177.84(18) . . . .
C7 N1 N2 C8 0.11(19) . . . .
C11 C12 C13 C14 0.8(3) . . . .
C11 C10 C15 C14 1.2(3) . . . .
C9 C10 C15 C14 -179.58(18) . . . .
C13 C12 C11 F1 -179.77(17) . . . .
C13 C12 C11 C10 0.3(3) . . . .
C15 C10 C11 F1 178.78(16) . . . .
C9 C10 C11 F1 -0.4(3) . . . .
C15 C10 C11 C12 -1.3(3) . . . .
C9 C10 C11 C12 179.49(17) . . . .
N2 N1 C7 N3 -0.41(19) . . . .
N2 N1 C7 C1 178.44(16) . . . .
C8 N3 C7 N1 0.54(18) . . . .
N4 N3 C7 N1 178.35(17) . . . .
C8 N3 C7 C1 -178.30(17) . . . .
N4 N3 C7 C1 -0.5(3) . . . .
N1 N2 C8 N3 0.24(19) . . . .
N1 N2 C8 S1 -178.66(18) . . . .
N4 N3 C8 N2 -178.77(14) . . . .
C7 N3 C8 N2 -0.49(19) . . . .
N4 N3 C8 S1 0.47(18) . . . .
C7 N3 C8 S1 178.75(12) . . . .
C9 S1 C8 N2 178.5(2) . . . .
C9 S1 C8 N3 -0.41(13) . . . .
C4 C5 C6 C1 0.6(3) . . . .
C3 C2 C1 C6 -1.1(3) . . . .
C3 C2 C1 C7 176.93(19) . . . .
C5 C6 C1 C2 0.5(3) . . . .
C5 C6 C1 C7 -177.62(18) . . . .
N1 C7 C1 C2 -177.98(19) . . . .
N3 C7 C1 C2 0.7(3) . . . .
N1 C7 C1 C6 0.1(3) . . . .
N3 C7 C1 C6 178.71(17) . . . .
C1 C2 C3 C4 0.6(3) . . . .
C6 C5 C4 C3 -1.1(3) . . . .
C2 C3 C4 C5 0.5(3) . . . .
C10 C15 C14 C13 -0.1(3) . . . .
C12 C13 C14 C15 -1.0(3) . . . .
N3 N4 C9 C10 178.31(14) . . . .
N3 N4 C9 S1 -0.13(18) . . . .
C11 C10 C9 N4 179.47(16) . . . .
C15 C10 C9 N4 0.3(3) . . . .
C11 C10 C9 S1 -2.2(3) . . . .
C15 C10 C9 S1 178.60(14) . . . .
C8 S1 C9 N4 0.33(14) . . . .
C8 S1 C9 C10 -178.05(15) . . . .
